data_7025065
loop_
_publ_author_name
'Algarra, Andr\'es G'
'Basallote, Manuel G.'
'Fernandez-Trujillo, M J'
'Llusar, Rosa'
'Pino-Chamorro, Jose A'
'Sorribes, Ivan'
'Vicent, Cristian'

_publ_section_title
;
 Site specific ligand substitution in cubane-type Mo3FeS(4)(4+) clusters:
 kinetics and mechanism of reaction and isolation of mixed ligand Cl/SPh
 complexes.
;
_journal_issue 15
_journal_name_full 'Dalton transactions (Cambridge, England : 2003)'
_journal_page_first 3725
_journal_page_last 3735
_journal_paper_doi 10.1039/b924801c
_journal_volume 39
_journal_year 2010
_chemical_formula_sum 'C42 H68 Fe Mo3 P6 S8'
_chemical_formula_weight 1358.93
_chemical_name_systematic
;
?
;
_space_group_IT_number 15
_symmetry_cell_setting monoclinic
_symmetry_Int_Tables_number 15
_symmetry_space_group_name_Hall '-C 2yc'
_symmetry_space_group_name_H-M 'C 1 2/c 1'
_atom_sites_solution_hydrogens geom
_atom_sites_solution_primary direct
_atom_sites_solution_secondary difmap
_audit_creation_method SHELXL-97
_cell_angle_alpha 90.00
_cell_angle_beta 90.68(2)
_cell_angle_gamma 90.00
_cell_formula_units_Z 8
_cell_length_a 24.24(2)
_cell_length_b 12.065(11)
_cell_length_c 39.59(3)
_cell_measurement_reflns_used 709
_cell_measurement_temperature 293(2)
_cell_measurement_theta_max 20.55
_cell_measurement_theta_min 2.64
_cell_volume 11578(17)
_computing_cell_refinement 'Bruker SMART'
_computing_data_collection 'Bruker SMART'
_computing_data_reduction 'Bruker SAINT'
_computing_molecular_graphics 'Bruker SHELXTL'
_computing_publication_material 'Bruker SHELXTL'
_computing_structure_refinement 'SHELXL-97 (Sheldrick, 1997)'
_computing_structure_solution 'SHELXS-97 (Sheldrick, 1990)'
_diffrn_ambient_temperature 293(2)
_diffrn_measured_fraction_theta_full 1.000
_diffrn_measured_fraction_theta_max 1.000
_diffrn_measurement_device_type 'CCD area detector'
_diffrn_measurement_method 'phi and omega scans'
_diffrn_radiation_monochromator graphite
_diffrn_radiation_source 'fine-focus sealed tube'
_diffrn_radiation_type MoK\a
_diffrn_radiation_wavelength 0.71073
_diffrn_reflns_av_R_equivalents 0.1646
_diffrn_reflns_av_sigmaI/netI 0.2056
_diffrn_reflns_limit_h_max 28
_diffrn_reflns_limit_h_min -22
_diffrn_reflns_limit_k_max 13
_diffrn_reflns_limit_k_min -14
_diffrn_reflns_limit_l_max 47
_diffrn_reflns_limit_l_min -42
_diffrn_reflns_number 31783
_diffrn_reflns_theta_full 25.00
_diffrn_reflns_theta_max 25.00
_diffrn_reflns_theta_min 1.03
_exptl_absorpt_coefficient_mu 1.364
_exptl_absorpt_correction_T_max 1.00000
_exptl_absorpt_correction_T_min 0.783017
_exptl_absorpt_correction_type multi-scan
_exptl_absorpt_process_details 'Bruker SADABS'
_exptl_crystal_colour red
_exptl_crystal_density_diffrn 1.559
_exptl_crystal_density_method 'not measured'
_exptl_crystal_description plate
_exptl_crystal_F_000 5520
_exptl_crystal_size_max 0.17
_exptl_crystal_size_mid 0.16
_exptl_crystal_size_min 0.08
_refine_diff_density_max 0.752
_refine_diff_density_min -1.252
_refine_diff_density_rms 0.184
_refine_ls_extinction_method none
_refine_ls_goodness_of_fit_ref 0.989
_refine_ls_hydrogen_treatment constr
_refine_ls_matrix_type full
_refine_ls_number_parameters 541
_refine_ls_number_reflns 10184
_refine_ls_number_restraints 1
_refine_ls_restrained_S_all 0.989
_refine_ls_R_factor_all 0.1689
_refine_ls_R_factor_gt 0.0648
_refine_ls_shift/su_max 0.000
_refine_ls_shift/su_mean 0.000
_refine_ls_structure_factor_coef Fsqd
_refine_ls_weighting_details 'calc w=1/[\s^2^(Fo^2^)+(0.0579P)^2^+0.0000P] where P=(Fo^2^+2Fc^2^)/3'
_refine_ls_weighting_scheme calc
_refine_ls_wR_factor_gt 0.1254
_refine_ls_wR_factor_ref 0.1677
_reflns_number_gt 4868
_reflns_number_total 10184
_reflns_threshold_expression >2sigma(I)
_cod_data_source_file b924801c.txt
_cod_data_source_block str1066m
_cod_depositor_comments
;
The following automatic conversions were performed:

'_symmetry_cell_setting' value 'Monoclinic' changed to 'monoclinic'
according to /home/saulius/struct/CIF-dictionaries/cif_core.dic
dictionary named 'cif_core.dic' version 2.4.2 from 2011-04-26.

Automatic conversion script
Id: cif_fix_values 1891 2012-01-12 08:04:46Z andrius 
;
_cod_original_cell_volume 11577(18)
_cod_original_sg_symbol_Hall '-C 2yc '
_cod_original_sg_symbol_H-M C2/c
_cod_database_code 7025065

loop_
_symmetry_equiv_pos_as_xyz
'x, y, z'
'-x, y, -z+1/2'
'x+1/2, y+1/2, z'
'-x+1/2, y+1/2, -z+1/2'
'-x, -y, -z'
'x, -y, z-1/2'
'-x+1/2, -y+1/2, -z'
'x+1/2, -y+1/2, z-1/2'

loop_
_atom_site_label
_atom_site_type_symbol
_atom_site_fract_x
_atom_site_fract_y
_atom_site_fract_z
_atom_site_U_iso_or_equiv
_atom_site_adp_type
_atom_site_occupancy
_atom_site_symmetry_multiplicity
_atom_site_calc_flag
_atom_site_refinement_flags
Mo1 Mo 0.13578(4) 0.36638(8) 0.16602(2) 0.0243(3) Uani 1 1 d .
Mo2 Mo 0.17009(4) 0.19333(8) 0.12206(2) 0.0238(3) Uani 1 1 d .
Mo3 Mo 0.22400(4) 0.40330(8) 0.12006(2) 0.0231(3) Uani 1 1 d .
Fe1 Fe 0.23636(6) 0.26261(13) 0.17459(4) 0.0286(4) Uani 1 1 d .
S1 S 0.13009(11) 0.3653(2) 0.10553(7) 0.0258(7) Uani 1 1 d .
S2 S 0.26781(11) 0.2271(2) 0.12260(8) 0.0317(7) Uani 1 1 d .
S3 S 0.15452(12) 0.1782(2) 0.18094(7) 0.0313(7) Uani 1 1 d .
S4 S 0.22322(11) 0.4453(2) 0.17940(7) 0.0290(7) Uani 1 1 d .
S5 S 0.03016(12) 0.3260(3) 0.16658(8) 0.0397(8) Uani 1 1 d .
S6 S 0.17556(13) 0.1403(3) 0.05901(8) 0.0388(8) Uani 1 1 d .
S7 S 0.20367(13) 0.6091(2) 0.10636(8) 0.0374(8) Uani 1 1 d .
S8 S 0.29019(16) 0.1852(3) 0.21628(9) 0.0578(10) Uani 1 1 d .
P1 P 0.11644(13) 0.3754(3) 0.22971(8) 0.0345(8) Uani 1 1 d .
P2 P 0.10106(13) 0.5682(3) 0.17503(8) 0.0346(8) Uani 1 1 d .
P3 P 0.20357(13) -0.0068(3) 0.12575(9) 0.0375(8) Uani 1 1 d .
P4 P 0.07810(13) 0.0785(3) 0.11791(8) 0.0364(8) Uani 1 1 d .
P5 P 0.32027(13) 0.4919(3) 0.12458(9) 0.0433(9) Uani 1 1 d .
P6 P 0.26002(13) 0.4049(3) 0.05812(8) 0.0346(8) Uani 1 1 d .
C1 C 0.0737(5) 0.2666(11) 0.2471(3) 0.060(4) Uani 1 1 d .
H1A H 0.0895 0.1957 0.2420 0.090 Uiso 1 1 calc R
H1B H 0.0373 0.2711 0.2374 0.090 Uiso 1 1 calc R
H1C H 0.0716 0.2753 0.2711 0.090 Uiso 1 1 calc R
C2 C 0.1742(5) 0.3747(11) 0.2595(3) 0.060(4) Uani 1 1 d .
H2A H 0.1963 0.3097 0.2559 0.090 Uiso 1 1 calc R
H2B H 0.1606 0.3742 0.2821 0.090 Uiso 1 1 calc R
H2C H 0.1963 0.4397 0.2561 0.090 Uiso 1 1 calc R
C3 C 0.0814(5) 0.5042(10) 0.2411(3) 0.051(4) Uani 1 1 d .
H3A H 0.0536 0.4876 0.2578 0.061 Uiso 1 1 calc R
H3B H 0.1081 0.5537 0.2516 0.061 Uiso 1 1 calc R
C4 C 0.0540(5) 0.5641(10) 0.2115(3) 0.045(4) Uani 1 1 d .
H4A H 0.0446 0.6391 0.2181 0.054 Uiso 1 1 calc R
H4B H 0.0202 0.5260 0.2051 0.054 Uiso 1 1 calc R
C5 C 0.1519(5) 0.6706(9) 0.1892(3) 0.046(3) Uani 1 1 d .
H5A H 0.1758 0.6380 0.2059 0.069 Uiso 1 1 calc R
H5B H 0.1332 0.7332 0.1987 0.069 Uiso 1 1 calc R
H5C H 0.1734 0.6945 0.1703 0.069 Uiso 1 1 calc R
C6 C 0.0612(5) 0.6476(10) 0.1439(3) 0.055(4) Uani 1 1 d .
H6A H 0.0327 0.6016 0.1344 0.083 Uiso 1 1 calc R
H6B H 0.0852 0.6722 0.1262 0.083 Uiso 1 1 calc R
H6C H 0.0449 0.7107 0.1546 0.083 Uiso 1 1 calc R
C7 C 0.2354(6) -0.0532(10) 0.1656(3) 0.061(4) Uani 1 1 d .
H7A H 0.2123 -0.0327 0.1841 0.091 Uiso 1 1 calc R
H7B H 0.2709 -0.0189 0.1684 0.091 Uiso 1 1 calc R
H7C H 0.2397 -0.1323 0.1652 0.091 Uiso 1 1 calc R
C8 C 0.2536(5) -0.0520(10) 0.0947(3) 0.053(4) Uani 1 1 d .
H8A H 0.2852 -0.0040 0.0955 0.080 Uiso 1 1 calc R
H8B H 0.2372 -0.0495 0.0725 0.080 Uiso 1 1 calc R
H8C H 0.2650 -0.1266 0.0997 0.080 Uiso 1 1 calc R
C9 C 0.1455(5) -0.1051(10) 0.1198(4) 0.053(4) Uani 1 1 d .
H9A H 0.1589 -0.1705 0.1082 0.064 Uiso 1 1 calc R
H9B H 0.1325 -0.1282 0.1418 0.064 Uiso 1 1 calc R
C10 C 0.0972(5) -0.0569(9) 0.0997(3) 0.043(3) Uani 1 1 d .
H10A H 0.0660 -0.1071 0.1005 0.052 Uiso 1 1 calc R
H10B H 0.1075 -0.0476 0.0763 0.052 Uiso 1 1 calc R
C11 C 0.0180(5) 0.1173(10) 0.0924(3) 0.054(4) Uani 1 1 d .
H11A H 0.0299 0.1434 0.0708 0.081 Uiso 1 1 calc R
H11B H -0.0019 0.1751 0.1037 0.081 Uiso 1 1 calc R
H11C H -0.0055 0.0540 0.0895 0.081 Uiso 1 1 calc R
C12 C 0.0460(5) 0.0334(11) 0.1572(3) 0.054(4) Uani 1 1 d .
H12A H 0.0741 0.0098 0.1729 0.080 Uiso 1 1 calc R
H12B H 0.0214 -0.0272 0.1525 0.080 Uiso 1 1 calc R
H12C H 0.0257 0.0938 0.1667 0.080 Uiso 1 1 calc R
C13 C 0.3743(5) 0.4063(15) 0.1409(5) 0.107(7) Uani 1 1 d .
H13A H 0.3648 0.3810 0.1631 0.160 Uiso 1 1 calc R
H13B H 0.4079 0.4481 0.1421 0.160 Uiso 1 1 calc R
H13C H 0.3792 0.3436 0.1263 0.160 Uiso 1 1 calc R
C14 C 0.3273(6) 0.6205(13) 0.1489(4) 0.095(6) Uani 1 1 d .
H14A H 0.2997 0.6726 0.1415 0.142 Uiso 1 1 calc R
H14B H 0.3633 0.6514 0.1455 0.142 Uiso 1 1 calc R
H14C H 0.3224 0.6050 0.1725 0.142 Uiso 1 1 calc R
C15 C 0.3485(6) 0.5251(12) 0.0829(3) 0.067(5) Uani 1 1 d .
H15A H 0.3653 0.5980 0.0841 0.081 Uiso 1 1 calc R
H15B H 0.3775 0.4723 0.0780 0.081 Uiso 1 1 calc R
C16 C 0.3068(5) 0.5241(10) 0.0539(3) 0.042(3) Uani 1 1 d .
H16A H 0.3261 0.5194 0.0326 0.051 Uiso 1 1 calc R
H16B H 0.2857 0.5924 0.0539 0.051 Uiso 1 1 calc R
C17 C 0.2176(5) 0.4173(11) 0.0197(3) 0.059(4) Uani 1 1 d .
H17A H 0.1912 0.4757 0.0225 0.088 Uiso 1 1 calc R
H17B H 0.1987 0.3487 0.0156 0.088 Uiso 1 1 calc R
H17C H 0.2408 0.4340 0.0009 0.088 Uiso 1 1 calc R
C18 C 0.3049(5) 0.2906(10) 0.0472(3) 0.057(4) Uani 1 1 d .
H18A H 0.3297 0.2757 0.0657 0.085 Uiso 1 1 calc R
H18B H 0.3257 0.3097 0.0275 0.085 Uiso 1 1 calc R
H18C H 0.2831 0.2259 0.0425 0.085 Uiso 1 1 calc R
C20 C -0.0145(5) 0.4036(11) 0.1400(3) 0.043(3) Uani 1 1 d .
C21 C -0.0602(6) 0.4574(13) 0.1547(4) 0.072(5) Uani 1 1 d .
H21 H -0.0661 0.4497 0.1778 0.086 Uiso 1 1 calc R
C22 C -0.0955(6) 0.5203(17) 0.1359(5) 0.095(7) Uani 1 1 d .
H22 H -0.1250 0.5544 0.1464 0.114 Uiso 1 1 calc R
C23 C -0.0888(6) 0.5357(14) 0.1005(6) 0.094(7) Uani 1 1 d .
H23 H -0.1119 0.5820 0.0879 0.113 Uiso 1 1 calc R
C24 C -0.0466(7) 0.4787(15) 0.0859(4) 0.093(6) Uani 1 1 d .
H24 H -0.0431 0.4819 0.0626 0.111 Uiso 1 1 calc R
C25 C -0.0081(5) 0.4154(12) 0.1045(4) 0.059(4) Uani 1 1 d .
H25 H 0.0213 0.3816 0.0937 0.071 Uiso 1 1 calc R
C26 C 0.1675(6) 0.6391(9) 0.0680(3) 0.038(3) Uani 1 1 d .
C27 C 0.1169(6) 0.5981(11) 0.0584(3) 0.053(4) Uani 1 1 d .
H27 H 0.0999 0.5479 0.0727 0.063 Uiso 1 1 calc R
C28 C 0.0894(7) 0.6264(14) 0.0288(4) 0.085(5) Uani 1 1 d .
H28 H 0.0547 0.5980 0.0235 0.102 Uiso 1 1 calc R
C29 C 0.1168(8) 0.7009(16) 0.0069(5) 0.096(6) Uani 1 1 d .
H29 H 0.0998 0.7207 -0.0134 0.116 Uiso 1 1 calc R
C30 C 0.1661(9) 0.7433(15) 0.0145(5) 0.094(6) Uani 1 1 d .
H30 H 0.1825 0.7922 -0.0005 0.113 Uiso 1 1 calc R
C31 C 0.1945(6) 0.7151(10) 0.0456(4) 0.055(4) Uani 1 1 d .
H31 H 0.2289 0.7449 0.0508 0.066 Uiso 1 1 calc R
C32 C 0.1175(5) 0.1615(10) 0.0326(3) 0.037(3) Uani 1 1 d .
C33 C 0.0914(5) 0.2647(12) 0.0271(3) 0.055(4) Uani 1 1 d .
H33 H 0.1020 0.3265 0.0396 0.066 Uiso 1 1 calc R
C34 C 0.0491(6) 0.2730(15) 0.0025(4) 0.077(5) Uani 1 1 d .
H34 H 0.0325 0.3411 -0.0018 0.093 Uiso 1 1 calc R
C35 C 0.0324(7) 0.1801(18) -0.0152(4) 0.087(6) Uani 1 1 d .
H35 H 0.0037 0.1861 -0.0309 0.104 Uiso 1 1 calc R
C36 C 0.0566(6) 0.0809(15) -0.0103(4) 0.069(5) Uani 1 1 d .
H36 H 0.0456 0.0195 -0.0229 0.083 Uiso 1 1 calc R
C37 C 0.0977(5) 0.0720(11) 0.0135(3) 0.045(4) Uani 1 1 d .
H37 H 0.1134 0.0026 0.0173 0.054 Uiso 1 1 calc R
C38 C 0.3446(5) 0.2847(10) 0.2242(3) 0.043(3) Uani 1 1 d .
C39 C 0.3327(6) 0.3812(12) 0.2404(3) 0.062(4) Uani 1 1 d .
H39 H 0.2964 0.3949 0.2465 0.074 Uiso 1 1 calc R
C40 C 0.3728(7) 0.4600(14) 0.2481(4) 0.084(6) Uani 1 1 d .
H40 H 0.3642 0.5248 0.2596 0.101 Uiso 1 1 calc R
C41 C 0.4246(7) 0.4381(15) 0.2380(5) 0.093(6) Uani 1 1 d D
H41 H 0.4517 0.4912 0.2423 0.111 Uiso 1 1 calc R
C42 C 0.4404(6) 0.3399(14) 0.2215(4) 0.076(5) Uani 1 1 d D
H42 H 0.4768 0.3270 0.2155 0.091 Uiso 1 1 calc R
C43 C 0.3987(6) 0.2622(12) 0.2144(4) 0.061(4) Uani 1 1 d .
H43 H 0.4070 0.1964 0.2033 0.073 Uiso 1 1 calc R

loop_
_atom_site_aniso_label
_atom_site_aniso_U_11
_atom_site_aniso_U_22
_atom_site_aniso_U_33
_atom_site_aniso_U_23
_atom_site_aniso_U_13
_atom_site_aniso_U_12
Mo1 0.0278(6) 0.0229(6) 0.0222(6) -0.0005(4) 0.0026(4) 0.0002(4)
Mo2 0.0265(6) 0.0203(6) 0.0247(6) -0.0007(4) 0.0013(4) -0.0025(4)
Mo3 0.0255(6) 0.0204(6) 0.0234(6) 0.0005(4) 0.0017(4) -0.0023(4)
Fe1 0.0325(10) 0.0273(10) 0.0260(10) 0.0025(7) -0.0043(8) -0.0002(7)
S1 0.0279(17) 0.0234(16) 0.0263(16) 0.0015(13) 0.0010(13) 0.0004(12)
S2 0.0289(18) 0.0257(17) 0.0404(19) 0.0022(14) 0.0015(14) 0.0001(13)
S3 0.0383(19) 0.0290(18) 0.0266(17) 0.0049(13) 0.0041(14) -0.0044(13)
S4 0.0298(17) 0.0265(17) 0.0305(18) 0.0016(13) -0.0020(14) -0.0029(12)
S5 0.0252(18) 0.049(2) 0.045(2) 0.0053(16) 0.0031(15) -0.0009(14)
S6 0.044(2) 0.043(2) 0.0300(18) -0.0067(15) 0.0078(15) -0.0015(15)
S7 0.056(2) 0.0235(18) 0.0330(18) 0.0031(14) 0.0018(16) -0.0026(14)
S8 0.074(3) 0.041(2) 0.058(2) 0.0097(18) -0.033(2) -0.0016(18)
P1 0.038(2) 0.038(2) 0.0274(18) 0.0003(15) 0.0057(15) 0.0007(15)
P2 0.041(2) 0.033(2) 0.0305(19) 0.0010(15) 0.0056(15) 0.0038(15)
P3 0.042(2) 0.0255(19) 0.045(2) -0.0013(15) -0.0021(16) 0.0048(14)
P4 0.0331(19) 0.034(2) 0.042(2) 0.0005(16) 0.0016(16) -0.0109(14)
P5 0.036(2) 0.050(2) 0.044(2) 0.0049(17) -0.0018(17) -0.0193(16)
P6 0.042(2) 0.034(2) 0.0281(18) -0.0005(15) 0.0098(15) -0.0015(15)
C1 0.067(10) 0.067(11) 0.047(9) 0.014(7) 0.017(8) -0.021(8)
C2 0.049(9) 0.069(11) 0.060(10) 0.004(8) -0.009(7) 0.007(7)
C3 0.080(10) 0.034(8) 0.038(9) 0.007(6) 0.018(7) 0.004(7)
C4 0.056(9) 0.048(9) 0.031(8) -0.017(6) 0.030(7) 0.006(6)
C5 0.075(10) 0.033(8) 0.030(8) -0.014(6) -0.005(7) -0.003(6)
C6 0.064(10) 0.040(9) 0.063(10) 0.012(7) 0.006(8) 0.007(7)
C7 0.089(11) 0.029(8) 0.065(10) 0.006(7) -0.004(8) 0.012(7)
C8 0.053(9) 0.034(8) 0.072(10) -0.029(7) 0.004(7) 0.013(6)
C9 0.043(9) 0.031(8) 0.086(11) -0.015(7) 0.013(8) -0.008(6)
C10 0.056(9) 0.027(8) 0.047(9) 0.007(6) -0.003(7) -0.001(6)
C11 0.057(9) 0.051(10) 0.054(9) 0.007(7) 0.000(7) 0.000(7)
C12 0.036(8) 0.074(11) 0.051(9) -0.004(8) 0.003(7) -0.026(7)
C13 0.033(10) 0.135(18) 0.152(19) 0.051(14) -0.007(10) -0.011(10)
C14 0.082(13) 0.101(15) 0.101(14) -0.052(11) -0.004(10) -0.039(10)
C15 0.069(11) 0.079(12) 0.056(11) 0.005(8) 0.022(9) -0.028(8)
C16 0.051(9) 0.038(8) 0.038(8) 0.006(6) 0.012(7) -0.009(6)
C17 0.074(11) 0.063(10) 0.040(9) -0.009(7) 0.009(8) -0.011(8)
C18 0.063(10) 0.048(10) 0.059(10) -0.004(7) 0.030(8) 0.004(7)
C20 0.030(8) 0.059(9) 0.040(8) 0.008(7) -0.010(6) -0.008(6)
C21 0.039(10) 0.081(13) 0.096(13) 0.000(10) 0.011(9) 0.014(8)
C22 0.035(11) 0.15(2) 0.097(16) 0.031(14) -0.001(10) 0.015(10)
C23 0.037(11) 0.081(13) 0.16(2) 0.009(14) -0.032(12) 0.028(9)
C24 0.074(13) 0.116(16) 0.088(14) 0.049(12) -0.026(11) 0.007(11)
C25 0.038(9) 0.081(12) 0.057(10) 0.005(8) -0.011(7) 0.001(8)
C26 0.078(10) 0.015(7) 0.022(7) -0.005(5) 0.005(7) 0.012(6)
C27 0.062(10) 0.056(10) 0.040(9) 0.015(7) 0.005(8) 0.015(8)
C28 0.098(14) 0.077(13) 0.079(13) 0.020(11) -0.042(11) 0.002(10)
C29 0.101(16) 0.093(16) 0.095(15) 0.043(12) -0.016(13) 0.030(12)
C30 0.116(17) 0.088(15) 0.079(14) 0.043(11) 0.018(13) 0.023(13)
C31 0.074(10) 0.028(8) 0.062(10) 0.016(7) 0.013(8) 0.007(7)
C32 0.044(8) 0.044(9) 0.023(7) 0.002(6) 0.009(6) -0.008(6)
C33 0.051(10) 0.072(12) 0.043(9) -0.016(8) 0.005(7) 0.001(8)
C34 0.068(12) 0.107(15) 0.056(11) -0.014(10) -0.026(9) 0.022(10)
C35 0.064(12) 0.15(2) 0.045(11) -0.022(12) -0.030(9) 0.005(12)
C36 0.053(11) 0.097(15) 0.057(11) -0.025(10) 0.004(9) -0.013(9)
C37 0.048(9) 0.059(10) 0.029(8) -0.008(7) 0.015(7) -0.010(7)
C38 0.036(8) 0.037(9) 0.055(9) 0.005(7) -0.024(7) 0.004(6)
C39 0.081(12) 0.052(11) 0.052(10) -0.006(8) -0.020(8) 0.001(9)
C40 0.063(12) 0.085(14) 0.105(15) -0.054(11) -0.013(10) 0.010(10)
C41 0.073(14) 0.094(16) 0.111(16) -0.023(12) -0.030(12) -0.006(11)
C42 0.044(10) 0.087(14) 0.096(14) 0.026(11) -0.037(9) 0.009(9)
C43 0.063(11) 0.057(10) 0.062(11) 0.015(8) -0.016(9) 0.014(8)

loop_
_atom_type_symbol
_atom_type_description
_atom_type_scat_dispersion_real
_atom_type_scat_dispersion_imag
_atom_type_scat_source
C C 0.0033 0.0016 'International Tables Vol C Tables 4.2.6.8 and 6.1.1.4'
H H 0.0000 0.0000 'International Tables Vol C Tables 4.2.6.8 and 6.1.1.4'
P P 0.1023 0.0942 'International Tables Vol C Tables 4.2.6.8 and 6.1.1.4'
S S 0.1246 0.1234 'International Tables Vol C Tables 4.2.6.8 and 6.1.1.4'
Fe Fe 0.3463 0.8444 'International Tables Vol C Tables 4.2.6.8 and 6.1.1.4'
Mo Mo -1.6832 0.6857 'International Tables Vol C Tables 4.2.6.8 and 6.1.1.4'

loop_
_geom_angle_atom_site_label_1
_geom_angle_atom_site_label_2
_geom_angle_atom_site_label_3
_geom_angle
S4 Mo1 S3 99.15(11)
S4 Mo1 S1 105.40(10)
S3 Mo1 S1 104.48(10)
S4 Mo1 P1 86.39(11)
S3 Mo1 P1 80.45(10)
S1 Mo1 P1 166.04(10)
S4 Mo1 P2 83.33(11)
S3 Mo1 P2 156.43(11)
S1 Mo1 P2 97.32(10)
P1 Mo1 P2 76.30(10)
S4 Mo1 S5 161.12(11)
S3 Mo1 S5 90.23(10)
S1 Mo1 S5 87.85(10)
P1 Mo1 S5 79.00(10)
P2 Mo1 S5 81.64(11)
S4 Mo1 Fe1 50.94(9)
S3 Mo1 Fe1 51.15(8)
S1 Mo1 Fe1 99.24(8)
P1 Mo1 Fe1 94.00(9)
P2 Mo1 Fe1 134.01(9)
S5 Mo1 Fe1 141.34(10)
S4 Mo1 Mo2 99.41(9)
S3 Mo1 Mo2 52.99(9)
S1 Mo1 Mo2 53.08(8)
P1 Mo1 Mo2 133.44(9)
P2 Mo1 Mo2 150.10(8)
S5 Mo1 Mo2 99.32(9)
Fe1 Mo1 Mo2 58.55(5)
S4 Mo1 Mo3 53.69(9)
S3 Mo1 Mo3 99.43(8)
S1 Mo1 Mo3 53.11(8)
P1 Mo1 Mo3 139.78(9)
P2 Mo1 Mo3 100.78(8)
S5 Mo1 Mo3 140.96(9)
Fe1 Mo1 Mo3 58.81(6)
Mo2 Mo1 Mo3 59.96(5)
S3 Mo2 S1 105.58(10)
S3 Mo2 S2 99.94(11)
S1 Mo2 S2 104.65(11)
S3 Mo2 P3 85.69(11)
S1 Mo2 P3 165.86(11)
S2 Mo2 P3 81.22(11)
S3 Mo2 S6 160.25(11)
S1 Mo2 S6 88.60(11)
S2 Mo2 S6 89.35(11)
P3 Mo2 S6 78.50(11)
S3 Mo2 P4 82.88(11)
S1 Mo2 P4 95.72(12)
S2 Mo2 P4 157.70(11)
P3 Mo2 P4 76.93(12)
S6 Mo2 P4 82.07(10)
S3 Mo2 Fe1 51.49(9)
S1 Mo2 Fe1 100.14(9)
S2 Mo2 Fe1 51.19(9)
P3 Mo2 Fe1 93.55(10)
S6 Mo2 Fe1 140.54(9)
P4 Mo2 Fe1 134.17(9)
S3 Mo2 Mo1 53.52(8)
S1 Mo2 Mo1 53.69(9)
S2 Mo2 Mo1 99.50(8)
P3 Mo2 Mo1 138.93(9)
S6 Mo2 Mo1 142.29(9)
P4 Mo2 Mo1 99.84(9)
Fe1 Mo2 Mo1 59.08(6)
S3 Mo2 Mo3 100.03(8)
S1 Mo2 Mo3 53.35(9)
S2 Mo2 Mo3 52.96(7)
P3 Mo2 Mo3 134.17(10)
S6 Mo2 Mo3 99.47(8)
P4 Mo2 Mo3 148.76(8)
Fe1 Mo2 Mo3 59.07(5)
Mo1 Mo2 Mo3 60.21(6)
S2 Mo3 S1 105.23(11)
S2 Mo3 S4 98.96(11)
S1 Mo3 S4 104.93(10)
S2 Mo3 P5 87.93(12)
S1 Mo3 P5 163.62(11)
S4 Mo3 P5 82.07(11)
S2 Mo3 S7 161.90(10)
S1 Mo3 S7 87.44(10)
S4 Mo3 S7 89.94(10)
P5 Mo3 S7 77.66(12)
S2 Mo3 P6 83.81(11)
S1 Mo3 P6 95.95(11)
S4 Mo3 P6 157.27(11)
P5 Mo3 P6 75.47(11)
S7 Mo3 P6 82.02(10)
S2 Mo3 Fe1 51.15(9)
S1 Mo3 Fe1 99.48(8)
S4 Mo3 Fe1 50.73(9)
P5 Mo3 Fe1 96.38(10)
S7 Mo3 Fe1 140.61(9)
P6 Mo3 Fe1 134.77(9)
S2 Mo3 Mo2 53.80(9)
S1 Mo3 Mo2 53.10(7)
S4 Mo3 Mo2 98.68(8)
P5 Mo3 Mo2 141.54(9)
S7 Mo3 Mo2 140.53(9)
P6 Mo3 Mo2 101.01(8)
Fe1 Mo3 Mo2 58.49(6)
S2 Mo3 Mo1 99.84(8)
S1 Mo3 Mo1 53.47(9)
S4 Mo3 Mo1 52.86(8)
P5 Mo3 Mo1 134.88(10)
S7 Mo3 Mo1 98.10(8)
P6 Mo3 Mo1 149.23(8)
Fe1 Mo3 Mo1 58.77(6)
Mo2 Mo3 Mo1 59.83(4)
S4 Fe1 S2 108.45(12)
S4 Fe1 S3 108.10(12)
S2 Fe1 S3 109.03(12)
S4 Fe1 S8 114.91(14)
S2 Fe1 S8 112.71(15)
S3 Fe1 S8 103.33(14)
S4 Fe1 Mo2 106.40(10)
S2 Fe1 Mo2 56.57(10)
S3 Fe1 Mo2 55.71(9)
S8 Fe1 Mo2 138.18(12)
S4 Fe1 Mo1 55.68(8)
S2 Fe1 Mo1 106.45(10)
S3 Fe1 Mo1 55.89(10)
S8 Fe1 Mo1 140.25(13)
Mo2 Fe1 Mo1 62.37(6)
S4 Fe1 Mo3 56.36(9)
S2 Fe1 Mo3 55.59(10)
S3 Fe1 Mo3 106.18(10)
S8 Fe1 Mo3 150.46(12)
Mo2 Fe1 Mo3 62.44(7)
Mo1 Fe1 Mo3 62.42(5)
Mo2 S1 Mo3 73.54(9)
Mo2 S1 Mo1 73.23(9)
Mo3 S1 Mo1 73.42(9)
Fe1 S2 Mo3 73.26(10)
Fe1 S2 Mo2 72.24(10)
Mo3 S2 Mo2 73.24(9)
Fe1 S3 Mo2 72.79(9)
Fe1 S3 Mo1 72.95(10)
Mo2 S3 Mo1 73.49(9)
Fe1 S4 Mo1 73.37(10)
Fe1 S4 Mo3 72.91(10)
Mo1 S4 Mo3 73.45(9)
C20 S5 Mo1 119.4(4)
C32 S6 Mo2 119.2(4)
C26 S7 Mo3 117.7(4)
C38 S8 Fe1 105.2(4)
C1 P1 C2 101.0(6)
C1 P1 C3 104.6(6)
C2 P1 C3 101.5(6)
C1 P1 Mo1 116.9(5)
C2 P1 Mo1 119.1(4)
C3 P1 Mo1 111.6(4)
C5 P2 C6 101.6(6)
C5 P2 C4 101.4(6)
C6 P2 C4 102.4(6)
C5 P2 Mo1 117.2(4)
C6 P2 Mo1 124.5(4)
C4 P2 Mo1 106.6(4)
C8 P3 C7 102.2(6)
C8 P3 C9 103.5(6)
C7 P3 C9 103.0(6)
C8 P3 Mo2 117.3(4)
C7 P3 Mo2 117.9(4)
C9 P3 Mo2 111.0(4)
C11 P4 C12 101.6(6)
C11 P4 C10 102.4(6)
C12 P4 C10 100.3(6)
C11 P4 Mo2 124.8(4)
C12 P4 Mo2 118.2(4)
C10 P4 Mo2 105.9(4)
C13 P5 C14 103.7(8)
C13 P5 C15 99.9(7)
C14 P5 C15 104.7(7)
C13 P5 Mo3 116.5(5)
C14 P5 Mo3 117.8(5)
C15 P5 Mo3 112.1(5)
C18 P6 C17 101.3(6)
C18 P6 C16 101.5(6)
C17 P6 C16 101.6(6)
C18 P6 Mo3 115.3(4)
C17 P6 Mo3 126.1(4)
C16 P6 Mo3 107.8(4)
P1 C1 H1A 109.5
P1 C1 H1B 109.5
H1A C1 H1B 109.5
P1 C1 H1C 109.5
H1A C1 H1C 109.5
H1B C1 H1C 109.5
P1 C2 H2A 109.5
P1 C2 H2B 109.5
H2A C2 H2B 109.5
P1 C2 H2C 109.5
H2A C2 H2C 109.5
H2B C2 H2C 109.5
C4 C3 P1 114.3(9)
C4 C3 H3A 108.7
P1 C3 H3A 108.7
C4 C3 H3B 108.7
P1 C3 H3B 108.7
H3A C3 H3B 107.6
C3 C4 P2 110.3(8)
C3 C4 H4A 109.6
P2 C4 H4A 109.6
C3 C4 H4B 109.6
P2 C4 H4B 109.6
H4A C4 H4B 108.1
P2 C5 H5A 109.5
P2 C5 H5B 109.5
H5A C5 H5B 109.5
P2 C5 H5C 109.5
H5A C5 H5C 109.5
H5B C5 H5C 109.5
P2 C6 H6A 109.5
P2 C6 H6B 109.5
H6A C6 H6B 109.5
P2 C6 H6C 109.5
H6A C6 H6C 109.5
H6B C6 H6C 109.5
P3 C7 H7A 109.5
P3 C7 H7B 109.5
H7A C7 H7B 109.5
P3 C7 H7C 109.5
H7A C7 H7C 109.5
H7B C7 H7C 109.5
P3 C8 H8A 109.5
P3 C8 H8B 109.5
H8A C8 H8B 109.5
P3 C8 H8C 109.5
H8A C8 H8C 109.5
H8B C8 H8C 109.5
C10 C9 P3 113.6(9)
C10 C9 H9A 108.8
P3 C9 H9A 108.8
C10 C9 H9B 108.8
P3 C9 H9B 108.8
H9A C9 H9B 107.7
C9 C10 P4 109.2(8)
C9 C10 H10A 109.8
P4 C10 H10A 109.8
C9 C10 H10B 109.8
P4 C10 H10B 109.8
H10A C10 H10B 108.3
P4 C11 H11A 109.5
P4 C11 H11B 109.5
H11A C11 H11B 109.5
P4 C11 H11C 109.5
H11A C11 H11C 109.5
H11B C11 H11C 109.5
P4 C12 H12A 109.5
P4 C12 H12B 109.5
H12A C12 H12B 109.5
P4 C12 H12C 109.5
H12A C12 H12C 109.5
H12B C12 H12C 109.5
P5 C13 H13A 109.5
P5 C13 H13B 109.5
H13A C13 H13B 109.5
P5 C13 H13C 109.5
H13A C13 H13C 109.5
H13B C13 H13C 109.5
P5 C14 H14A 109.5
P5 C14 H14B 109.5
H14A C14 H14B 109.5
P5 C14 H14C 109.5
H14A C14 H14C 109.5
H14B C14 H14C 109.5
C16 C15 P5 115.2(9)
C16 C15 H15A 108.5
P5 C15 H15A 108.5
C16 C15 H15B 108.5
P5 C15 H15B 108.5
H15A C15 H15B 107.5
C15 C16 P6 109.9(8)
C15 C16 H16A 109.7
P6 C16 H16A 109.7
C15 C16 H16B 109.7
P6 C16 H16B 109.7
H16A C16 H16B 108.2
P6 C17 H17A 109.5
P6 C17 H17B 109.5
H17A C17 H17B 109.5
P6 C17 H17C 109.5
H17A C17 H17C 109.5
H17B C17 H17C 109.5
P6 C18 H18A 109.5
P6 C18 H18B 109.5
H18A C18 H18B 109.5
P6 C18 H18C 109.5
H18A C18 H18C 109.5
H18B C18 H18C 109.5
C21 C20 C25 117.2(13)
C21 C20 S5 118.3(11)
C25 C20 S5 124.6(10)
C22 C21 C20 121.3(16)
C22 C21 H21 119.4
C20 C21 H21 119.4
C21 C22 C23 122.4(16)
C21 C22 H22 118.8
C23 C22 H22 118.8
C24 C23 C22 116.3(16)
C24 C23 H23 121.9
C22 C23 H23 121.9
C23 C24 C25 123.3(17)
C23 C24 H24 118.3
C25 C24 H24 118.3
C24 C25 C20 119.4(14)
C24 C25 H25 120.3
C20 C25 H25 120.3
C27 C26 C31 117.9(12)
C27 C26 S7 126.4(10)
C31 C26 S7 115.7(11)
C26 C27 C28 124.5(14)
C26 C27 H27 117.8
C28 C27 H27 117.8
C27 C28 C29 116.7(16)
C27 C28 H28 121.7
C29 C28 H28 121.7
C30 C29 C28 122.0(17)
C30 C29 H29 119.0
C28 C29 H29 119.0
C29 C30 C31 121.4(17)
C29 C30 H30 119.3
C31 C30 H30 119.3
C26 C31 C30 117.4(14)
C26 C31 H31 121.3
C30 C31 H31 121.3
C37 C32 C33 116.6(13)
C37 C32 S6 118.3(10)
C33 C32 S6 124.9(10)
C34 C33 C32 119.3(13)
C34 C33 H33 120.3
C32 C33 H33 120.3
C35 C34 C33 120.0(16)
C35 C34 H34 120.0
C33 C34 H34 120.0
C36 C35 C34 121.6(16)
C36 C35 H35 119.2
C34 C35 H35 119.2
C35 C36 C37 118.8(15)
C35 C36 H36 120.6
C37 C36 H36 120.6
C36 C37 C32 123.6(14)
C36 C37 H37 118.2
C32 C37 H37 118.2
C39 C38 C43 120.0(13)
C39 C38 S8 119.4(11)
C43 C38 S8 120.6(11)
C38 C39 C40 122.5(14)
C38 C39 H39 118.8
C40 C39 H39 118.8
C41 C40 C39 116.9(15)
C41 C40 H40 121.5
C39 C40 H40 121.5
C40 C41 C42 124.1(16)
C40 C41 H41 118.0
C42 C41 H41 118.0
C43 C42 C41 117.1(15)
C43 C42 H42 121.4
C41 C42 H42 121.4
C38 C43 C42 119.4(14)
C38 C43 H43 120.3
C42 C43 H43 120.3

loop_
_geom_bond_atom_site_label_1
_geom_bond_atom_site_label_2
_geom_bond_distance
Mo1 S4 2.378(3)
Mo1 S3 2.389(4)
Mo1 S1 2.397(4)
Mo1 P1 2.572(4)
Mo1 P2 2.602(4)
Mo1 S5 2.607(4)
Mo1 Fe1 2.758(3)
Mo1 Mo2 2.848(2)
Mo1 Mo3 2.859(2)
Mo2 S3 2.372(4)
Mo2 S1 2.378(3)
Mo2 S2 2.404(4)
Mo2 P3 2.551(4)
Mo2 S6 2.582(4)
Mo2 P4 2.629(4)
Mo2 Fe1 2.743(3)
Mo2 Mo3 2.852(2)
Mo3 S2 2.377(3)
Mo3 S1 2.386(3)
Mo3 S4 2.403(4)
Mo3 P5 2.571(4)
Mo3 S7 2.588(4)
Mo3 P6 2.612(4)
Mo3 Fe1 2.760(3)
Fe1 S4 2.235(4)
Fe1 S2 2.244(4)
Fe1 S3 2.247(4)
Fe1 S8 2.291(4)
S5 C20 1.769(12)
S6 C32 1.762(13)
S7 C26 1.780(12)
S8 C38 1.807(12)
P1 C1 1.813(11)
P1 C2 1.819(12)
P1 C3 1.831(12)
P2 C5 1.829(11)
P2 C6 1.829(12)
P2 C4 1.851(10)
P3 C8 1.822(11)
P3 C7 1.835(13)
P3 C9 1.854(12)
P4 C11 1.822(12)
P4 C12 1.829(12)
P4 C10 1.848(12)
P5 C13 1.783(15)
P5 C14 1.834(14)
P5 C15 1.837(13)
P6 C18 1.812(11)
P6 C17 1.832(13)
P6 C16 1.841(11)
C1 H1A 0.9600
C1 H1B 0.9600
C1 H1C 0.9600
C2 H2A 0.9600
C2 H2B 0.9600
C2 H2C 0.9600
C3 C4 1.523(16)
C3 H3A 0.9700
C3 H3B 0.9700
C4 H4A 0.9700
C4 H4B 0.9700
C5 H5A 0.9600
C5 H5B 0.9600
C5 H5C 0.9600
C6 H6A 0.9600
C6 H6B 0.9600
C6 H6C 0.9600
C7 H7A 0.9600
C7 H7B 0.9600
C7 H7C 0.9600
C8 H8A 0.9600
C8 H8B 0.9600
C8 H8C 0.9600
C9 C10 1.522(16)
C9 H9A 0.9700
C9 H9B 0.9700
C10 H10A 0.9700
C10 H10B 0.9700
C11 H11A 0.9600
C11 H11B 0.9600
C11 H11C 0.9600
C12 H12A 0.9600
C12 H12B 0.9600
C12 H12C 0.9600
C13 H13A 0.9600
C13 H13B 0.9600
C13 H13C 0.9600
C14 H14A 0.9600
C14 H14B 0.9600
C14 H14C 0.9600
C15 C16 1.522(17)
C15 H15A 0.9700
C15 H15B 0.9700
C16 H16A 0.9700
C16 H16B 0.9700
C17 H17A 0.9600
C17 H17B 0.9600
C17 H17C 0.9600
C18 H18A 0.9600
C18 H18B 0.9600
C18 H18C 0.9600
C20 C21 1.415(16)
C20 C25 1.422(16)
C21 C22 1.36(2)
C21 H21 0.9300
C22 C23 1.42(2)
C22 H22 0.9300
C23 C24 1.37(2)
C23 H23 0.9300
C24 C25 1.407(18)
C24 H24 0.9300
C25 H25 0.9300
C26 C27 1.374(16)
C26 C31 1.440(16)
C27 C28 1.383(18)
C27 H27 0.9300
C28 C29 1.42(2)
C28 H28 0.9300
C29 C30 1.33(2)
C29 H29 0.9300
C30 C31 1.44(2)
C30 H30 0.9300
C31 H31 0.9300
C32 C37 1.399(16)
C32 C33 1.411(17)
C33 C34 1.411(18)
C33 H33 0.9300
C34 C35 1.38(2)
C34 H34 0.9300
C35 C36 1.35(2)
C35 H35 0.9300
C36 C37 1.368(18)
C36 H36 0.9300
C37 H37 0.9300
C38 C39 1.362(17)
C38 C43 1.400(17)
C39 C40 1.391(19)
C39 H39 0.9300
C40 C41 1.350(19)
C40 H40 0.9300
C41 C42 1.410(12)
C41 H41 0.9300
C42 C43 1.404(19)
C42 H42 0.9300
C43 H43 0.9300
